data_2228214
loop_
_publ_author_name
'Rao, Xiao-Ping'
'Wu, Yong'
'Song, Zhan-Qian'
'Shang, Shi-Bin'

_publ_section_title
;
 (1<i>R</i>,4a<i>S</i>,10a<i>R</i>)-1,4a-Dimethyl-<i>N</i>-[(morpholin-4-yl)carbothioyl]-7-(propan-2-yl)-1,2,3,4,4a,9,10,10a-octahydrophenanthrene-1-carboxamide
;
_journal_coeditor_code BQ2238
_journal_issue 12
_journal_name_full 'Acta Crystallographica Section E'
_journal_page_first o3079
_journal_page_last o3080
_journal_paper_doi 10.1107/S1600536810044569
_journal_volume 66
_journal_year 2010
_chemical_formula_iupac 'C25 H36 N2 O2 S'
_chemical_formula_moiety 'C25 H36 N2 O2 S'
_chemical_formula_sum 'C25 H36 N2 O2 S'
_chemical_formula_weight 428.62
_chemical_melting_point 416
_chemical_name_common
;
<i>N</i>-morpholino-<i>N</i>'-[(1<i>R</i>,4a<i>S</i>,10a<i>R</i>)-
dehydroabietyl]thiourea
;
_chemical_name_systematic
;
(1<i>R</i>,4a<i>S</i>,10a<i>R</i>)-1,4a-dimethyl-<i>N</i>-[(morpholin-4-\
yl)carbothioyl]-7-(propan-2-yl)-1,2,3,4,4a,9,10,10a-octahydrophenanthrene-\
1-carboxamide
;
_space_group_IT_number 19
_symmetry_cell_setting orthorhombic
_symmetry_space_group_name_Hall 'P 2ac 2ab'
_symmetry_space_group_name_H-M 'P 21 21 21'
_atom_sites_solution_hydrogens geom
_atom_sites_solution_primary direct
_atom_sites_solution_secondary difmap
_audit_creation_method SHELXL-97
_cell_angle_alpha 90.00
_cell_angle_beta 90.00
_cell_angle_gamma 90.00
_cell_formula_units_Z 4
_cell_length_a 9.887(2)
_cell_length_b 15.114(3)
_cell_length_c 16.128(3)
_cell_measurement_reflns_used 25
_cell_measurement_temperature 293(2)
_cell_measurement_theta_max 12
_cell_measurement_theta_min 9
_cell_volume 2410.0(8)
_computing_cell_refinement 'CAD-4 Software (Enraf--Nonius, 1985)'
_computing_data_collection 'CAD-4 Software (Enraf--Nonius, 1985)'
_computing_data_reduction 'XCAD4 (Harms & Wocadlo, 1995)'
_computing_molecular_graphics 'SHELXTL (Sheldrick, 2008)'
_computing_publication_material 'SHELXTL (Sheldrick, 2008)'
_computing_structure_refinement 'SHELXL97 (Sheldrick, 2008)'
_computing_structure_solution 'SHELXS97 (Sheldrick, 2008)'
_diffrn_ambient_temperature 293(2)
_diffrn_measured_fraction_theta_full 0.999
_diffrn_measured_fraction_theta_max 0.999
_diffrn_measurement_device_type 'Entaf--Nonius CAD-4'
_diffrn_measurement_method \w/2\q
_diffrn_radiation_monochromator graphite
_diffrn_radiation_source 'fine-focus sealed tube'
_diffrn_radiation_type MoK\a
_diffrn_radiation_wavelength 0.71073
_diffrn_reflns_av_R_equivalents 0.1154
_diffrn_reflns_av_sigmaI/netI 0.0764
_diffrn_reflns_limit_h_max 0
_diffrn_reflns_limit_h_min -11
_diffrn_reflns_limit_k_max 0
_diffrn_reflns_limit_k_min -18
_diffrn_reflns_limit_l_max 19
_diffrn_reflns_limit_l_min -19
_diffrn_reflns_number 4802
_diffrn_reflns_theta_full 25.28
_diffrn_reflns_theta_max 25.28
_diffrn_reflns_theta_min 1.85
_diffrn_standards_decay_% 1
_diffrn_standards_interval_count 200
_diffrn_standards_interval_time 2
_diffrn_standards_number 3
_exptl_absorpt_coefficient_mu 0.157
_exptl_absorpt_correction_T_max 0.9693
_exptl_absorpt_correction_T_min 0.9544
_exptl_absorpt_correction_type psi-scan
_exptl_absorpt_process_details '(North <i>et al.</i>, 1968)'
_exptl_crystal_colour white
_exptl_crystal_density_diffrn 1.181
_exptl_crystal_density_method 'not measured'
_exptl_crystal_description block
_exptl_crystal_F_000 928
_exptl_crystal_size_max 0.30
_exptl_crystal_size_mid 0.20
_exptl_crystal_size_min 0.20
_refine_diff_density_max 0.372
_refine_diff_density_min -0.287
_refine_ls_abs_structure_details 'Flack (1983), 1882 Friedel pairs'
_refine_ls_abs_structure_Flack -0.08(16)
_refine_ls_extinction_method none
_refine_ls_goodness_of_fit_ref 1.001
_refine_ls_hydrogen_treatment constr
_refine_ls_matrix_type full
_refine_ls_number_parameters 271
_refine_ls_number_reflns 4370
_refine_ls_number_restraints 0
_refine_ls_restrained_S_all 1.001
_refine_ls_R_factor_all 0.1010
_refine_ls_R_factor_gt 0.0694
_refine_ls_shift/su_max 0.000
_refine_ls_shift/su_mean 0.000
_refine_ls_structure_factor_coef Fsqd
_refine_ls_weighting_details 'calc w=1/[\s^2^(Fo^2^)+(0.1000P)^2^+1.4000P] where P=(Fo^2^+2Fc^2^)/3'
_refine_ls_weighting_scheme calc
_refine_ls_wR_factor_gt 0.1674
_refine_ls_wR_factor_ref 0.1888
_reflns_number_gt 3137
_reflns_number_total 4370
_reflns_threshold_expression I>2sigma(I)
_cod_data_source_file bq2238.cif
_cod_data_source_block I
_cod_database_code 2228214
_cod_database_fobs_code 2228214

loop_
_symmetry_equiv_pos_as_xyz
'x, y, z'
'-x+1/2, -y, z+1/2'
'-x, y+1/2, -z+1/2'
'x+1/2, -y+1/2, -z'

loop_
_atom_site_type_symbol
_atom_site_label
_atom_site_fract_x
_atom_site_fract_y
_atom_site_fract_z
_atom_site_U_iso_or_equiv
_atom_site_adp_type
_atom_site_calc_flag
_atom_site_refinement_flags
_atom_site_occupancy
_atom_site_disorder_assembly
_atom_site_disorder_group
S S 0.37704(13) 0.27732(8) 0.64677(9) 0.0548(4) Uani d . 1 . .
N N1 0.6164(4) 0.2465(2) 0.7135(2) 0.0375(8) Uani d . 1 . .
H H1A 0.6260 0.2902 0.7471 0.045 Uiso calc R 1 . .
O O1 0.7260(4) 0.1345(2) 0.6499(3) 0.0674(11) Uani d . 1 . .
C C1 0.9067(5) 0.2895(3) 0.7578(3) 0.0512(12) Uani d . 1 . .
H H1B 0.8319 0.3124 0.7902 0.061 Uiso calc R 1 . .
H H1C 0.9378 0.2354 0.7841 0.061 Uiso calc R 1 . .
O O2 0.4399(4) -0.0552(2) 0.7323(2) 0.0628(10) Uani d . 1 . .
N N2 0.4599(4) 0.1318(2) 0.7235(2) 0.0441(9) Uani d . 1 . .
C C2 1.0214(5) 0.3570(3) 0.7579(3) 0.0544(13) Uani d . 1 . .
H H2A 1.0997 0.3317 0.7305 0.065 Uiso calc R 1 . .
H H2B 1.0465 0.3703 0.8147 0.065 Uiso calc R 1 . .
C C3 0.9808(5) 0.4423(3) 0.7140(3) 0.0483(12) Uani d . 1 . .
H H3A 1.0587 0.4812 0.7120 0.058 Uiso calc R 1 . .
H H3B 0.9115 0.4715 0.7466 0.058 Uiso calc R 1 . .
C C4 0.9273(4) 0.4294(3) 0.6252(3) 0.0385(10) Uani d . 1 . .
C C5 0.8566(4) 0.5146(3) 0.5947(3) 0.0374(10) Uani d . 1 . .
C C6 0.9104(5) 0.5970(3) 0.6155(3) 0.0453(11) Uani d . 1 . .
H H6A 0.9889 0.5994 0.6472 0.054 Uiso calc R 1 . .
C C7 0.8507(5) 0.6744(3) 0.5907(3) 0.0464(12) Uani d . 1 . .
H H7A 0.8884 0.7280 0.6070 0.056 Uiso calc R 1 . .
C C8 0.7352(4) 0.6744(3) 0.5417(3) 0.0403(10) Uani d . 1 . .
C C9 0.6837(5) 0.5923(3) 0.5200(3) 0.0425(11) Uani d . 1 . .
H H9A 0.6071 0.5905 0.4866 0.051 Uiso calc R 1 . .
C C10 0.7401(4) 0.5129(3) 0.5454(3) 0.0374(10) Uani d . 1 . .
C C11 0.6697(5) 0.4284(3) 0.5221(3) 0.0488(12) Uani d . 1 . .
H H11A 0.6509 0.4293 0.4631 0.059 Uiso calc R 1 . .
H H11B 0.5838 0.4256 0.5510 0.059 Uiso calc R 1 . .
C C12 0.7511(5) 0.3457(3) 0.5424(3) 0.0445(11) Uani d . 1 . .
H H12A 0.8203 0.3365 0.5006 0.053 Uiso calc R 1 . .
H H12B 0.6922 0.2944 0.5428 0.053 Uiso calc R 1 . .
C C13 0.8168(4) 0.3571(3) 0.6274(3) 0.0356(9) Uani d . 1 . .
H H13A 0.7453 0.3817 0.6626 0.043 Uiso calc R 1 . .
C C14 0.8569(4) 0.2682(3) 0.6697(3) 0.0435(11) Uani d . 1 . .
C C15 0.6686(5) 0.7591(3) 0.5142(3) 0.0500(12) Uani d . 1 . .
H H15A 0.5932 0.7425 0.4779 0.060 Uiso calc R 1 . .
C C16 0.7624(6) 0.8168(4) 0.4634(5) 0.082(2) Uani d . 1 . .
H H16A 0.7976 0.7833 0.4177 0.123 Uiso calc R 1 . .
H H16B 0.8359 0.8367 0.4976 0.123 Uiso calc R 1 . .
H H16C 0.7134 0.8670 0.4427 0.123 Uiso calc R 1 . .
C C17 0.6084(7) 0.8099(4) 0.5869(4) 0.0810(19) Uani d . 1 . .
H H17A 0.5661 0.8630 0.5670 0.122 Uiso calc R 1 . .
H H17B 0.6789 0.8250 0.6253 0.122 Uiso calc R 1 . .
H H17C 0.5423 0.7737 0.6143 0.122 Uiso calc R 1 . .
C C18 0.9621(5) 0.2146(3) 0.6222(4) 0.0611(14) Uani d . 1 . .
H H18A 0.9813 0.1610 0.6519 0.092 Uiso calc R 1 . .
H H18B 1.0436 0.2487 0.6168 0.092 Uiso calc R 1 . .
H H18C 0.9278 0.2004 0.5682 0.092 Uiso calc R 1 . .
C C19 1.0476(5) 0.4121(3) 0.5659(4) 0.0594(14) Uani d . 1 . .
H H19A 1.0142 0.4034 0.5106 0.089 Uiso calc R 1 . .
H H19B 1.0954 0.3601 0.5835 0.089 Uiso calc R 1 . .
H H19C 1.1077 0.4620 0.5668 0.089 Uiso calc R 1 . .
C C20 0.7293(5) 0.2095(3) 0.6764(3) 0.0438(11) Uani d . 1 . .
C C21 0.4855(4) 0.2135(3) 0.6969(3) 0.0387(10) Uani d . 1 . .
C C22 0.3343(5) 0.0860(3) 0.7021(4) 0.0557(13) Uani d . 1 . .
H H22A 0.2867 0.1187 0.6594 0.067 Uiso calc R 1 . .
H H22B 0.2763 0.0824 0.7505 0.067 Uiso calc R 1 . .
C C23 0.3668(6) -0.0061(3) 0.6713(3) 0.0589(14) Uani d . 1 . .
H H23A 0.2834 -0.0369 0.6581 0.071 Uiso calc R 1 . .
H H23B 0.4202 -0.0021 0.6210 0.071 Uiso calc R 1 . .
C C24 0.5650(6) -0.0118(3) 0.7501(4) 0.0636(15) Uani d . 1 . .
H H24A 0.6194 -0.0093 0.7001 0.076 Uiso calc R 1 . .
H H24B 0.6145 -0.0458 0.7911 0.076 Uiso calc R 1 . .
C C25 0.5432(5) 0.0809(3) 0.7822(3) 0.0542(13) Uani d . 1 . .
H H25A 0.4984 0.0785 0.8357 0.065 Uiso calc R 1 . .
H H25B 0.6299 0.1100 0.7896 0.065 Uiso calc R 1 . .

loop_
_atom_site_aniso_label
_atom_site_aniso_U_11
_atom_site_aniso_U_22
_atom_site_aniso_U_33
_atom_site_aniso_U_12
_atom_site_aniso_U_13
_atom_site_aniso_U_23
S 0.0510(7) 0.0422(6) 0.0712(9) 0.0040(6) -0.0122(7) -0.0034(6)
N1 0.0390(18) 0.0300(16) 0.0437(19) -0.0022(15) 0.0017(17) -0.0072(14)
O1 0.069(2) 0.0348(17) 0.098(3) -0.0044(17) 0.029(2) -0.013(2)
C1 0.049(3) 0.042(2) 0.062(3) 0.003(2) -0.009(2) 0.013(2)
O2 0.077(2) 0.0393(17) 0.072(3) -0.0127(17) 0.001(2) 0.0057(17)
N2 0.048(2) 0.0376(19) 0.047(2) -0.0062(17) 0.0031(19) -0.0024(17)
C2 0.046(3) 0.053(3) 0.064(3) 0.000(2) -0.014(3) 0.010(2)
C3 0.040(3) 0.046(3) 0.059(3) -0.002(2) -0.012(2) 0.007(2)
C4 0.033(2) 0.035(2) 0.047(3) 0.0017(18) 0.0019(19) 0.0043(19)
C5 0.035(2) 0.037(2) 0.040(2) -0.0001(18) 0.0056(19) 0.0028(18)
C6 0.041(3) 0.043(2) 0.052(3) -0.009(2) -0.007(2) 0.007(2)
C7 0.049(3) 0.037(2) 0.053(3) -0.009(2) -0.005(2) 0.003(2)
C8 0.041(2) 0.043(2) 0.037(3) -0.002(2) 0.006(2) 0.008(2)
C9 0.042(2) 0.048(3) 0.038(2) 0.002(2) -0.005(2) 0.002(2)
C10 0.039(2) 0.036(2) 0.037(2) -0.0033(19) -0.001(2) 0.0014(18)
C11 0.057(3) 0.046(2) 0.044(3) -0.003(2) -0.010(2) -0.004(2)
C12 0.054(3) 0.037(2) 0.042(3) -0.006(2) 0.000(2) -0.004(2)
C13 0.033(2) 0.032(2) 0.042(2) 0.0029(18) 0.0044(19) -0.0002(18)
C14 0.039(2) 0.035(2) 0.056(3) 0.005(2) 0.000(2) 0.003(2)
C15 0.055(3) 0.042(3) 0.053(3) 0.006(2) -0.006(2) 0.008(2)
C16 0.074(4) 0.071(4) 0.102(5) 0.008(3) 0.004(4) 0.041(4)
C17 0.092(4) 0.076(4) 0.075(4) 0.038(4) 0.004(4) -0.013(3)
C18 0.048(3) 0.043(3) 0.093(4) 0.006(2) 0.014(3) -0.001(3)
C19 0.042(3) 0.056(3) 0.081(4) 0.000(2) 0.018(3) 0.008(3)
C20 0.047(3) 0.033(2) 0.052(3) 0.004(2) 0.002(2) 0.004(2)
C21 0.043(2) 0.035(2) 0.038(2) 0.002(2) 0.004(2) -0.0102(19)
C22 0.046(3) 0.049(3) 0.072(4) -0.012(2) 0.007(3) 0.001(3)
C23 0.072(3) 0.045(3) 0.060(3) -0.017(3) 0.007(3) -0.002(2)
C24 0.070(3) 0.040(3) 0.080(4) -0.004(2) -0.004(3) 0.015(3)
C25 0.068(3) 0.051(3) 0.043(3) -0.009(3) 0.000(3) 0.013(2)

loop_
_atom_type_symbol
_atom_type_description
_atom_type_scat_dispersion_real
_atom_type_scat_dispersion_imag
_atom_type_scat_source
C C 0.0033 0.0016 'International Tables Vol C Tables 4.2.6.8 and 6.1.1.4'
H H 0.0000 0.0000 'International Tables Vol C Tables 4.2.6.8 and 6.1.1.4'
N N 0.0061 0.0033 'International Tables Vol C Tables 4.2.6.8 and 6.1.1.4'
O O 0.0106 0.0060 'International Tables Vol C Tables 4.2.6.8 and 6.1.1.4'
S S 0.1246 0.1234 'International Tables Vol C Tables 4.2.6.8 and 6.1.1.4'

loop_
_geom_angle_atom_site_label_1
_geom_angle_atom_site_label_2
_geom_angle_atom_site_label_3
_geom_angle_site_symmetry_1
_geom_angle_site_symmetry_3
_geom_angle
_geom_angle_publ_flag
C20 N1 C21 . . 121.0(3) ?
C20 N1 H1A . . 119.5 ?
C21 N1 H1A . . 119.5 ?
C2 C1 C14 . . 112.2(4) ?
C2 C1 H1B . . 109.2 ?
C14 C1 H1B . . 109.2 ?
C2 C1 H1C . . 109.2 ?
C14 C1 H1C . . 109.2 ?
H1B C1 H1C . . 107.9 ?
C24 O2 C23 . . 109.7(4) ?
C21 N2 C22 . . 121.6(4) ?
C21 N2 C25 . . 125.9(4) ?
C22 N2 C25 . . 112.3(4) ?
C1 C2 C3 . . 111.7(4) ?
C1 C2 H2A . . 109.3 ?
C3 C2 H2A . . 109.3 ?
C1 C2 H2B . . 109.3 ?
C3 C2 H2B . . 109.3 ?
H2A C2 H2B . . 107.9 ?
C2 C3 C4 . . 114.6(4) ?
C2 C3 H3A . . 108.6 ?
C4 C3 H3A . . 108.6 ?
C2 C3 H3B . . 108.6 ?
C4 C3 H3B . . 108.6 ?
H3A C3 H3B . . 107.6 ?
C3 C4 C13 . . 108.2(4) ?
C3 C4 C5 . . 110.2(3) ?
C13 C4 C5 . . 106.0(3) ?
C3 C4 C19 . . 109.4(4) ?
C13 C4 C19 . . 115.9(4) ?
C5 C4 C19 . . 106.9(4) ?
C6 C5 C10 . . 117.8(4) ?
C6 C5 C4 . . 119.6(4) ?
C10 C5 C4 . . 122.5(4) ?
C7 C6 C5 . . 121.9(4) ?
C7 C6 H6A . . 119.1 ?
C5 C6 H6A . . 119.1 ?
C6 C7 C8 . . 121.4(4) ?
C6 C7 H7A . . 119.3 ?
C8 C7 H7A . . 119.3 ?
C9 C8 C7 . . 116.4(4) ?
C9 C8 C15 . . 121.7(4) ?
C7 C8 C15 . . 121.9(4) ?
C10 C9 C8 . . 123.5(4) ?
C10 C9 H9A . . 118.2 ?
C8 C9 H9A . . 118.2 ?
C9 C10 C5 . . 118.9(4) ?
C9 C10 C11 . . 118.4(4) ?
C5 C10 C11 . . 122.6(4) ?
C10 C11 C12 . . 113.5(4) ?
C10 C11 H11A . . 108.9 ?
C12 C11 H11A . . 108.9 ?
C10 C11 H11B . . 108.9 ?
C12 C11 H11B . . 108.9 ?
H11A C11 H11B . . 107.7 ?
C11 C12 C13 . . 109.0(3) ?
C11 C12 H12A . . 109.9 ?
C13 C12 H12A . . 109.9 ?
C11 C12 H12B . . 109.9 ?
C13 C12 H12B . . 109.9 ?
H12A C12 H12B . . 108.3 ?
C12 C13 C4 . . 111.2(4) ?
C12 C13 C14 . . 113.8(3) ?
C4 C13 C14 . . 116.1(3) ?
C12 C13 H13A . . 104.8 ?
C4 C13 H13A . . 104.8 ?
C14 C13 H13A . . 104.8 ?
C18 C14 C1 . . 110.9(4) ?
C18 C14 C20 . . 106.7(4) ?
C1 C14 C20 . . 108.4(4) ?
C18 C14 C13 . . 114.3(4) ?
C1 C14 C13 . . 107.8(3) ?
C20 C14 C13 . . 108.5(3) ?
C8 C15 C16 . . 112.4(4) ?
C8 C15 C17 . . 111.8(4) ?
C16 C15 C17 . . 111.5(5) ?
C8 C15 H15A . . 106.9 ?
C16 C15 H15A . . 106.9 ?
C17 C15 H15A . . 106.9 ?
C15 C16 H16A . . 109.5 ?
C15 C16 H16B . . 109.5 ?
H16A C16 H16B . . 109.5 ?
C15 C16 H16C . . 109.5 ?
H16A C16 H16C . . 109.5 ?
H16B C16 H16C . . 109.5 ?
C15 C17 H17A . . 109.5 ?
C15 C17 H17B . . 109.5 ?
H17A C17 H17B . . 109.5 ?
C15 C17 H17C . . 109.5 ?
H17A C17 H17C . . 109.5 ?
H17B C17 H17C . . 109.5 ?
C14 C18 H18A . . 109.5 ?
C14 C18 H18B . . 109.5 ?
H18A C18 H18B . . 109.5 ?
C14 C18 H18C . . 109.5 ?
H18A C18 H18C . . 109.5 ?
H18B C18 H18C . . 109.5 ?
C4 C19 H19A . . 109.5 ?
C4 C19 H19B . . 109.5 ?
H19A C19 H19B . . 109.5 ?
C4 C19 H19C . . 109.5 ?
H19A C19 H19C . . 109.5 ?
H19B C19 H19C . . 109.5 ?
O1 C20 N1 . . 120.6(4) ?
O1 C20 C14 . . 122.2(4) ?
N1 C20 C14 . . 117.2(4) ?
N2 C21 N1 . . 116.1(4) ?
N2 C21 S . . 125.2(3) ?
N1 C21 S . . 118.7(3) ?
N2 C22 C23 . . 109.4(4) ?
N2 C22 H22A . . 109.8 ?
C23 C22 H22A . . 109.8 ?
N2 C22 H22B . . 109.8 ?
C23 C22 H22B . . 109.8 ?
H22A C22 H22B . . 108.2 ?
O2 C23 C22 . . 111.1(4) ?
O2 C23 H23A . . 109.4 ?
C22 C23 H23A . . 109.4 ?
O2 C23 H23B . . 109.4 ?
C22 C23 H23B . . 109.4 ?
H23A C23 H23B . . 108.0 ?
O2 C24 C25 . . 111.8(4) ?
O2 C24 H24A . . 109.2 ?
C25 C24 H24A . . 109.2 ?
O2 C24 H24B . . 109.2 ?
C25 C24 H24B . . 109.2 ?
H24A C24 H24B . . 107.9 ?
N2 C25 C24 . . 110.2(4) ?
N2 C25 H25A . . 109.6 ?
C24 C25 H25A . . 109.6 ?
N2 C25 H25B . . 109.6 ?
C24 C25 H25B . . 109.6 ?
H25A C25 H25B . . 108.1 ?

loop_
_geom_bond_atom_site_label_1
_geom_bond_atom_site_label_2
_geom_bond_site_symmetry_2
_geom_bond_distance
_geom_bond_publ_flag
S C21 . 1.654(5) ?
N1 C20 . 1.384(6) ?
N1 C21 . 1.412(6) ?
N1 H1A . 0.8600 ?
O1 C20 . 1.213(5) ?
C1 C2 . 1.524(6) ?
C1 C14 . 1.539(7) ?
C1 H1B . 0.9700 ?
C1 H1C . 0.9700 ?
O2 C24 . 1.429(6) ?
O2 C23 . 1.429(6) ?
N2 C21 . 1.330(5) ?
N2 C22 . 1.464(6) ?
N2 C25 . 1.472(6) ?
C2 C3 . 1.525(6) ?
C2 H2A . 0.9700 ?
C2 H2B . 0.9700 ?
C3 C4 . 1.538(7) ?
C3 H3A . 0.9700 ?
C3 H3B . 0.9700 ?
C4 C13 . 1.545(6) ?
C4 C5 . 1.546(6) ?
C4 C19 . 1.549(6) ?
C5 C6 . 1.395(6) ?
C5 C10 . 1.399(6) ?
C6 C7 . 1.370(6) ?
C6 H6A . 0.9300 ?
C7 C8 . 1.389(6) ?
C7 H7A . 0.9300 ?
C8 C9 . 1.386(6) ?
C8 C15 . 1.506(6) ?
C9 C10 . 1.386(6) ?
C9 H9A . 0.9300 ?
C10 C11 . 1.502(6) ?
C11 C12 . 1.523(6) ?
C11 H11A . 0.9700 ?
C11 H11B . 0.9700 ?
C12 C13 . 1.526(6) ?
C12 H12A . 0.9700 ?
C12 H12B . 0.9700 ?
C13 C14 . 1.559(6) ?
C13 H13A . 0.9800 ?
C14 C18 . 1.524(6) ?
C14 C20 . 1.546(6) ?
C15 C16 . 1.514(8) ?
C15 C17 . 1.523(8) ?
C15 H15A . 0.9800 ?
C16 H16A . 0.9600 ?
C16 H16B . 0.9600 ?
C16 H16C . 0.9600 ?
C17 H17A . 0.9600 ?
C17 H17B . 0.9600 ?
C17 H17C . 0.9600 ?
C18 H18A . 0.9600 ?
C18 H18B . 0.9600 ?
C18 H18C . 0.9600 ?
C19 H19A . 0.9600 ?
C19 H19B . 0.9600 ?
C19 H19C . 0.9600 ?
C22 C23 . 1.513(7) ?
C22 H22A . 0.9700 ?
C22 H22B . 0.9700 ?
C23 H23A . 0.9700 ?
C23 H23B . 0.9700 ?
C24 C25 . 1.509(7) ?
C24 H24A . 0.9700 ?
C24 H24B . 0.9700 ?
C25 H25A . 0.9700 ?
C25 H25B . 0.9700 ?

loop_
_geom_hbond_atom_site_label_D
_geom_hbond_atom_site_label_H
_geom_hbond_atom_site_label_A
_geom_hbond_site_symmetry_A
_geom_hbond_distance_DH
_geom_hbond_distance_HA
_geom_hbond_distance_DA
_geom_hbond_angle_DHA
N1 H1A O2 3_656 0.86 2.45 3.171(4) 142

loop_
_geom_torsion_atom_site_label_1
_geom_torsion_atom_site_label_2
_geom_torsion_atom_site_label_3
_geom_torsion_atom_site_label_4
_geom_torsion_site_symmetry_1
_geom_torsion_site_symmetry_2
_geom_torsion_site_symmetry_3
_geom_torsion_site_symmetry_4
_geom_torsion
_geom_torsion_publ_flag
C14 C1 C2 C3 . . . . 56.3(6) ?
C1 C2 C3 C4 . . . . -54.2(6) ?
C2 C3 C4 C13 . . . . 50.3(5) ?
C2 C3 C4 C5 . . . . 165.9(4) ?
C2 C3 C4 C19 . . . . -76.8(5) ?
C3 C4 C5 C6 . . . . 38.4(5) ?
C13 C4 C5 C6 . . . . 155.3(4) ?
C19 C4 C5 C6 . . . . -80.5(5) ?
C3 C4 C5 C10 . . . . -142.6(4) ?
C13 C4 C5 C10 . . . . -25.7(5) ?
C19 C4 C5 C10 . . . . 98.6(5) ?
C10 C5 C6 C7 . . . . 1.5(7) ?
C4 C5 C6 C7 . . . . -179.4(4) ?
C5 C6 C7 C8 . . . . -1.6(7) ?
C6 C7 C8 C9 . . . . 0.4(7) ?
C6 C7 C8 C15 . . . . 179.8(5) ?
C7 C8 C9 C10 . . . . 0.9(7) ?
C15 C8 C9 C10 . . . . -178.6(4) ?
C8 C9 C10 C5 . . . . -0.9(7) ?
C8 C9 C10 C11 . . . . 176.2(4) ?
C6 C5 C10 C9 . . . . -0.3(6) ?
C4 C5 C10 C9 . . . . -179.4(4) ?
C6 C5 C10 C11 . . . . -177.3(4) ?
C4 C5 C10 C11 . . . . 3.6(6) ?
C9 C10 C11 C12 . . . . 171.6(4) ?
C5 C10 C11 C12 . . . . -11.3(6) ?
C10 C11 C12 C13 . . . . 41.6(5) ?
C11 C12 C13 C4 . . . . -68.1(5) ?
C11 C12 C13 C14 . . . . 158.6(4) ?
C3 C4 C13 C12 . . . . 175.6(4) ?
C5 C4 C13 C12 . . . . 57.4(4) ?
C19 C4 C13 C12 . . . . -61.1(5) ?
C3 C4 C13 C14 . . . . -52.2(5) ?
C5 C4 C13 C14 . . . . -170.5(4) ?
C19 C4 C13 C14 . . . . 71.1(5) ?
C2 C1 C14 C18 . . . . 70.6(5) ?
C2 C1 C14 C20 . . . . -172.5(4) ?
C2 C1 C14 C13 . . . . -55.2(5) ?
C12 C13 C14 C18 . . . . 62.4(5) ?
C4 C13 C14 C18 . . . . -68.6(5) ?
C12 C13 C14 C1 . . . . -173.9(4) ?
C4 C13 C14 C1 . . . . 55.2(5) ?
C12 C13 C14 C20 . . . . -56.6(5) ?
C4 C13 C14 C20 . . . . 172.5(4) ?
C9 C8 C15 C16 . . . . -120.9(5) ?
C7 C8 C15 C16 . . . . 59.7(7) ?
C9 C8 C15 C17 . . . . 112.8(6) ?
C7 C8 C15 C17 . . . . -66.6(6) ?
C21 N1 C20 O1 . . . . -22.3(7) ?
C21 N1 C20 C14 . . . . 157.0(4) ?
C18 C14 C20 O1 . . . . 2.7(7) ?
C1 C14 C20 O1 . . . . -116.8(5) ?
C13 C14 C20 O1 . . . . 126.4(5) ?
C18 C14 C20 N1 . . . . -176.5(4) ?
C1 C14 C20 N1 . . . . 64.0(5) ?
C13 C14 C20 N1 . . . . -52.8(5) ?
C22 N2 C21 N1 . . . . -172.8(4) ?
C25 N2 C21 N1 . . . . 13.3(6) ?
C22 N2 C21 S . . . . 7.1(6) ?
C25 N2 C21 S . . . . -166.8(4) ?
C20 N1 C21 N2 . . . . 66.4(5) ?
C20 N1 C21 S . . . . -113.5(4) ?
C21 N2 C22 C23 . . . . 131.5(4) ?
C25 N2 C22 C23 . . . . -53.8(5) ?
C24 O2 C23 C22 . . . . -61.0(5) ?
N2 C22 C23 O2 . . . . 58.0(6) ?
C23 O2 C24 C25 . . . . 59.5(6) ?
C21 N2 C25 C24 . . . . -133.2(5) ?
C22 N2 C25 C24 . . . . 52.4(5) ?
O2 C24 C25 N2 . . . . -54.9(6) ?

loop_
_cod_related_entry_id
_cod_related_entry_database
_cod_related_entry_code
1 ChemSpider 26231094
